data_7123423
loop_
_publ_author_name
'Apps, Samantha'
'Miller, Philip'
'Long, Nicholas J.'

_publ_section_title
;
 Cobalt-triphos dinitrogen complexes: activation and
 silyl-functionalisation of N2
;
_journal_name_full 'Chemical Communications'
_journal_paper_doi 10.1039/C9CC01496A
_journal_year 2019
_chemical_formula_moiety 'C39 H36 Cl Co N P3'
_chemical_formula_sum 'C39 H36 Cl Co N P3'
_chemical_formula_weight 705.98
_chemical_name_systematic 1
_chemical_properties_physical Air-sensitive,Moisture-sensitive,Hygroscopic
_space_group_crystal_system monoclinic
_space_group_IT_number 14
_space_group_name_Hall '-P 2yn'
_space_group_name_H-M_alt 'P 1 21/n 1'
_symmetry_space_group_name_Hall '-P 2yn'
_symmetry_space_group_name_H-M 'P 1 21/n 1'
_atom_sites_solution_hydrogens geom
_atom_sites_solution_primary direct
_audit_creation_date 2019-02-14
_audit_creation_method
;
Olex2 1.2
(compiled 2018.05.29 svn.r3508 for OlexSys, GUI svn.r5506)
;
_audit_update_record
;
2019-02-14 deposited with the CCDC.    2019-05-10 downloaded from the CCDC.
;
_cell_angle_alpha 90
_cell_angle_beta 99.940(3)
_cell_angle_gamma 90
_cell_formula_units_Z 4
_cell_length_a 10.2110(4)
_cell_length_b 20.2536(5)
_cell_length_c 16.7695(5)
_cell_measurement_reflns_used 3594
_cell_measurement_temperature 173.05(10)
_cell_measurement_theta_max 27.8760
_cell_measurement_theta_min 2.9560
_cell_volume 3416.03(19)
_computing_cell_refinement 'CrysAlisPro 1.171.38.43 (Rigaku OD, 2015)'
_computing_data_collection 'CrysAlisPro 1.171.38.43 (Rigaku OD, 2015)'
_computing_data_reduction 'CrysAlisPro 1.171.38.43 (Rigaku OD, 2015)'
_computing_molecular_graphics 'Olex2 (Dolomanov et al., 2009)'
_computing_publication_material 'Olex2 (Dolomanov et al., 2009)'
_computing_structure_refinement 'ShelXL (Sheldrick, 2015)'
_computing_structure_solution 'SIR2004 (Burla et al.,  2007)'
_diffrn_ambient_environment N~2~
_diffrn_ambient_temperature 173
_diffrn_detector 'CCD plate'
_diffrn_detector_area_resol_mean 16.0382
_diffrn_detector_type Eos
_diffrn_measured_fraction_theta_full 0.989
_diffrn_measured_fraction_theta_max 0.819
_diffrn_measurement_details
;
List of Runs (angles in degrees, time in seconds):

  # Type    Start    End  Width  t~exp~   \w     \q     \k     \f   Frames
#--------------------------------------------------------------------------
  1  \w     -2.00  82.00   1.00   18.79    --   14.27  57.00  90.00   84
  2  \w    -54.00  33.00   1.00   18.79    --   14.27 -37.00 -60.00   87
;
_diffrn_measurement_device 'four-circle diffractometer'
_diffrn_measurement_device_type 'Xcalibur, Eos'
_diffrn_measurement_method '\w scans'
_diffrn_orient_matrix_type 'CrysAlisPro convention (1999,Acta A55,543-557)'
_diffrn_orient_matrix_UB_11 -0.0026876000
_diffrn_orient_matrix_UB_12 0.0283892000
_diffrn_orient_matrix_UB_13 0.0244089000
_diffrn_orient_matrix_UB_21 -0.0061988000
_diffrn_orient_matrix_UB_22 0.0202814000
_diffrn_orient_matrix_UB_23 -0.0349613000
_diffrn_orient_matrix_UB_31 -0.0701810000
_diffrn_orient_matrix_UB_32 -0.0028931000
_diffrn_orient_matrix_UB_33 -0.0053087000
_diffrn_radiation_monochromator graphite
_diffrn_radiation_probe x-ray
_diffrn_radiation_type MoK\a
_diffrn_radiation_wavelength 0.71073
_diffrn_reflns_av_R_equivalents 0.0308
_diffrn_reflns_av_unetI/netI 0.0563
_diffrn_reflns_Laue_measured_fraction_full 0.989
_diffrn_reflns_Laue_measured_fraction_max 0.819
_diffrn_reflns_limit_h_max 13
_diffrn_reflns_limit_h_min -12
_diffrn_reflns_limit_k_max 23
_diffrn_reflns_limit_k_min -26
_diffrn_reflns_limit_l_max 20
_diffrn_reflns_limit_l_min -11
_diffrn_reflns_number 12346
_diffrn_reflns_point_group_measured_fraction_full 0.989
_diffrn_reflns_point_group_measured_fraction_max 0.819
_diffrn_reflns_theta_full 25.242
_diffrn_reflns_theta_max 28.195
_diffrn_reflns_theta_min 2.402
_diffrn_source 'fine-focus sealed X-ray tube'
_diffrn_source_type 'Enhance (Mo) X-ray Source'
_exptl_absorpt_coefficient_mu 0.750
_exptl_absorpt_correction_T_max 0.953
_exptl_absorpt_correction_T_min 0.829
_exptl_absorpt_correction_type analytical
_exptl_absorpt_process_details
;
CrysAlisPro 1.171.38.43 (Rigaku Oxford Diffraction, 2015)
Analytical numeric absorption correction using a multifaceted crystal
            model based on expressions derived by R.C. Clark & J.S. Reid.
(Clark, R. C. & Reid, J. S. (1995). Acta Cryst. A51, 887-897)
Empirical absorption correction using spherical harmonics,
 implemented in SCALE3 ABSPACK scaling algorithm.
;
_exptl_crystal_colour orange/brown
_exptl_crystal_colour_lustre clear
_exptl_crystal_colour_modifier grayish
_exptl_crystal_colour_primary brown
_exptl_crystal_density_diffrn 1.373
_exptl_crystal_description 'blocky needle'
_exptl_crystal_F_000 1464
_exptl_crystal_recrystallization_method 'Vapour deposition'
_exptl_crystal_size_max 0.465
_exptl_crystal_size_mid 0.171
_exptl_crystal_size_min 0.068
_refine_diff_density_max 0.589
_refine_diff_density_min -0.360
_refine_diff_density_rms 0.073
_refine_ls_extinction_method none
_refine_ls_goodness_of_fit_ref 1.030
_refine_ls_hydrogen_treatment constr
_refine_ls_matrix_type full
_refine_ls_number_parameters 406
_refine_ls_number_reflns 6876
_refine_ls_number_restraints 0
_refine_ls_restrained_S_all 1.030
_refine_ls_R_factor_all 0.0645
_refine_ls_R_factor_gt 0.0423
_refine_ls_shift/su_max 0.001
_refine_ls_shift/su_mean 0.000
_refine_ls_structure_factor_coef Fsqd
_refine_ls_weighting_details 'w=1/[\s^2^(Fo^2^)+(0.0479P)^2^+0.6123P] where P=(Fo^2^+2Fc^2^)/3'
_refine_ls_weighting_scheme calc
_refine_ls_wR_factor_gt 0.0935
_refine_ls_wR_factor_ref 0.1039
_reflns_Friedel_coverage 0.000
_reflns_number_gt 5223
_reflns_number_total 6876
_reflns_threshold_expression 'I > 2\s(I)'
_cod_data_source_file c9cc01496a2.cif
_cod_data_source_block 1
_cod_original_cell_volume 3416.04(18)
_cod_database_code 7123423
_shelx_shelxl_version_number 2017/1
_chemical_oxdiff_formula 'C39 H36 Cl Co N P3'
_chemical_oxdiff_usercomment SA217
_shelx_space_group_comment
;
The symmetry employed for this shelxl refinement is uniquely defined
by the following loop, which should always be used as a source of
symmetry information in preference to the above space-group names.
They are only intended as comments.
;
_reflns_odcompleteness_completeness 99.09
_reflns_odcompleteness_iscentric 1
_reflns_odcompleteness_theta 24.97
_olex2_refinement_description
;
1. Fixed Uiso
 At 1.2 times of:
  All C(H) groups, All C(H,H) groups
2.a Secondary CH2 refined with riding coordinates:
 C2(H2A,H2B), C4(H4A,H4B), C6(H6A,H6B)
2.b Aromatic/amide H refined with riding coordinates:
 C43(H43), C19(H19), C35(H35), C33(H33), C21(H21), C22(H22), C12(H12), C9(H9),
 C31(H31), C30(H30), C16(H16), C42(H42), C37(H37), C15(H15), C10(H10), C17(H17),
  C23(H23), C18(H18), C29(H29), C11(H11), C39(H39), C25(H25), C28(H28),
 C13(H13), C27(H27), C36(H36), C41(H41), C24(H24), C34(H34), C40(H40)
;
_olex2_submission_special_instructions 'No special instructions were received'
_oxdiff_exptl_absorpt_empirical_details
;
Empirical correction (ABSPACK) includes:
- Absorption correction using spherical harmonics
- Frame scaling
;
_oxdiff_exptl_absorpt_empirical_full_max 1.082
_oxdiff_exptl_absorpt_empirical_full_min 0.907

loop_
_space_group_symop_operation_xyz
'x, y, z'
'-x+1/2, y+1/2, -z+1/2'
'-x, -y, -z'
'x-1/2, -y-1/2, z-1/2'

loop_
_atom_site_label
_atom_site_type_symbol
_atom_site_fract_x
_atom_site_fract_y
_atom_site_fract_z
_atom_site_U_iso_or_equiv
_atom_site_adp_type
_atom_site_occupancy
_atom_site_site_symmetry_order
_atom_site_calc_flag
_atom_site_refinement_flags_posn
Co1 Co 0.61818(3) 0.28399(2) 0.64015(2) 0.01823(10) Uani 1 1 d .
P3 P 0.69648(6) 0.37071(3) 0.57981(4) 0.01945(16) Uani 1 1 d .
P5 P 0.42303(6) 0.33421(3) 0.64121(4) 0.01965(15) Uani 1 1 d .
P7 P 0.53288(6) 0.23370(3) 0.52433(4) 0.01924(15) Uani 1 1 d .
Cl1 Cl 0.72622(7) 0.23363(4) 0.74965(4) 0.03517(18) Uani 1 1 d .
N1 N 0.44359(19) 0.36121(10) 0.47896(12) 0.0197(5) Uani 1 1 d .
C14 C 0.7606(2) 0.44129(12) 0.64328(16) 0.0221(6) Uani 1 1 d .
C43 C 0.7293(3) 0.13956(14) 0.52512(19) 0.0348(7) Uani 1 1 d .
H43 H 0.742845 0.145235 0.580976 0.042 Uiso 1 1 calc R
C38 C 0.6325(2) 0.17602(12) 0.47564(16) 0.0231(6) Uani 1 1 d .
C19 C 0.7179(3) 0.50630(12) 0.62977(17) 0.0258(6) Uani 1 1 d .
H19 H 0.656869 0.516458 0.583521 0.031 Uiso 1 1 calc R
C26 C 0.2896(2) 0.28961(12) 0.67845(16) 0.0220(6) Uani 1 1 d .
C2 C 0.5536(2) 0.40625(12) 0.50569(16) 0.0236(6) Uani 1 1 d .
H2A H 0.519425 0.444382 0.530469 0.028 Uiso 1 1 calc R
H2B H 0.587562 0.421638 0.458422 0.028 Uiso 1 1 calc R
C35 C 0.1822(3) 0.09226(15) 0.5333(2) 0.0449(8) Uani 1 1 d .
H35 H 0.114795 0.061816 0.535719 0.054 Uiso 1 1 calc R
C33 C 0.2794(3) 0.17629(14) 0.46131(18) 0.0320(7) Uani 1 1 d .
H33 H 0.276593 0.202153 0.415219 0.038 Uiso 1 1 calc R
C4 C 0.3476(2) 0.35616(13) 0.53422(15) 0.0219(6) Uani 1 1 d .
H4A H 0.281889 0.322971 0.513625 0.026 Uiso 1 1 calc R
H4B H 0.301587 0.398041 0.534564 0.026 Uiso 1 1 calc R
C20 C 0.4269(3) 0.41326(12) 0.69550(16) 0.0236(6) Uani 1 1 d .
C21 C 0.5353(3) 0.42526(14) 0.75658(17) 0.0295(6) Uani 1 1 d .
H21 H 0.600324 0.393020 0.769607 0.035 Uiso 1 1 calc R
C32 C 0.3856(2) 0.18180(12) 0.52487(16) 0.0216(6) Uani 1 1 d .
C22 C 0.5473(3) 0.48466(14) 0.79807(18) 0.0362(7) Uani 1 1 d .
H22 H 0.620082 0.492084 0.838710 0.043 Uiso 1 1 calc R
C8 C 0.8248(2) 0.36289(13) 0.51507(15) 0.0213(5) Uani 1 1 d .
C12 C 0.9709(3) 0.41013(15) 0.43128(18) 0.0345(7) Uani 1 1 d .
H12 H 1.004714 0.447094 0.408912 0.041 Uiso 1 1 calc R
C9 C 0.8689(2) 0.30103(13) 0.49781(17) 0.0263(6) Uani 1 1 d .
H9 H 0.835344 0.263980 0.520106 0.032 Uiso 1 1 calc R
C31 C 0.3257(3) 0.24343(13) 0.73954(17) 0.0275(6) Uani 1 1 d .
H31 H 0.415291 0.236703 0.760098 0.033 Uiso 1 1 calc R
C30 C 0.2311(3) 0.20736(13) 0.77027(18) 0.0309(7) Uani 1 1 d .
H30 H 0.256918 0.177138 0.811757 0.037 Uiso 1 1 calc R
C16 C 0.9018(3) 0.47805(16) 0.7658(2) 0.0488(9) Uani 1 1 d .
H16 H 0.964544 0.468677 0.811499 0.059 Uiso 1 1 calc R
C42 C 0.8055(3) 0.09460(16) 0.4907(2) 0.0470(9) Uani 1 1 d .
H42 H 0.868814 0.069280 0.523803 0.056 Uiso 1 1 calc R
C37 C 0.3875(3) 0.14271(14) 0.59266(19) 0.0355(7) Uani 1 1 d .
H37 H 0.457062 0.146854 0.636166 0.043 Uiso 1 1 calc R
C6 C 0.4799(3) 0.29809(12) 0.44566(15) 0.0222(6) Uani 1 1 d .
H6A H 0.551717 0.305638 0.415710 0.027 Uiso 1 1 calc R
H6B H 0.404206 0.281640 0.407850 0.027 Uiso 1 1 calc R
C15 C 0.8542(3) 0.42800(14) 0.71229(19) 0.0372(7) Uani 1 1 d .
H15 H 0.885049 0.385098 0.722499 0.045 Uiso 1 1 calc R
C10 C 0.9633(3) 0.29314(15) 0.44735(18) 0.0325(7) Uani 1 1 d .
H10 H 0.991827 0.251102 0.436056 0.039 Uiso 1 1 calc R
C17 C 0.8563(3) 0.54179(15) 0.7513(2) 0.0416(8) Uani 1 1 d .
H17 H 0.888059 0.575278 0.787472 0.050 Uiso 1 1 calc R
C23 C 0.4518(4) 0.53270(15) 0.77932(19) 0.0457(9) Uani 1 1 d .
H23 H 0.460768 0.572875 0.806557 0.055 Uiso 1 1 calc R
C18 C 0.7643(3) 0.55589(14) 0.68371(19) 0.0331(7) Uani 1 1 d .
H18 H 0.733273 0.598835 0.674242 0.040 Uiso 1 1 calc R
C29 C 0.0972(3) 0.21633(13) 0.73903(17) 0.0300(6) Uani 1 1 d .
H29 H 0.033071 0.191399 0.758564 0.036 Uiso 1 1 calc R
C11 C 1.0139(3) 0.34773(15) 0.41439(18) 0.0349(7) Uani 1 1 d .
H11 H 1.076887 0.342675 0.380847 0.042 Uiso 1 1 calc R
C39 C 0.6138(3) 0.16688(14) 0.39283(18) 0.0329(7) Uani 1 1 d .
H39 H 0.547654 0.190298 0.359420 0.039 Uiso 1 1 calc R
C25 C 0.3290(3) 0.46155(14) 0.67903(18) 0.0366(7) Uani 1 1 d .
H25 H 0.253906 0.453681 0.640185 0.044 Uiso 1 1 calc R
C28 C 0.0600(3) 0.26229(15) 0.67906(17) 0.0328(7) Uani 1 1 d .
H28 H -0.029701 0.268988 0.658904 0.039 Uiso 1 1 calc R
C13 C 0.8770(3) 0.41762(14) 0.48183(17) 0.0301(6) Uani 1 1 d .
H13 H 0.848961 0.459697 0.493395 0.036 Uiso 1 1 calc R
C27 C 0.1547(3) 0.29868(14) 0.64839(17) 0.0299(7) Uani 1 1 d .
H27 H 0.128295 0.329349 0.607504 0.036 Uiso 1 1 calc R
C36 C 0.2874(3) 0.09760(16) 0.5966(2) 0.0507(9) Uani 1 1 d .
H36 H 0.291024 0.070806 0.641919 0.061 Uiso 1 1 calc R
C41 C 0.7883(3) 0.08719(15) 0.4082(2) 0.0463(9) Uani 1 1 d .
H41 H 0.841389 0.057752 0.385600 0.056 Uiso 1 1 calc R
C24 C 0.3423(4) 0.52117(15) 0.7199(2) 0.0494(9) Uani 1 1 d .
H24 H 0.277527 0.553584 0.707382 0.059 Uiso 1 1 calc R
C34 C 0.1772(3) 0.13206(15) 0.4666(2) 0.0396(8) Uani 1 1 d .
H34 H 0.104878 0.129422 0.424652 0.048 Uiso 1 1 calc R
C40 C 0.6932(3) 0.12299(15) 0.3592(2) 0.0406(8) Uani 1 1 d .
H40 H 0.681688 0.117898 0.303349 0.049 Uiso 1 1 calc R

loop_
_atom_site_aniso_label
_atom_site_aniso_U_11
_atom_site_aniso_U_22
_atom_site_aniso_U_33
_atom_site_aniso_U_23
_atom_site_aniso_U_13
_atom_site_aniso_U_12
Co1 0.01718(18) 0.02045(19) 0.01666(19) 0.00177(14) 0.00179(13) 0.00099(14)
P3 0.0179(3) 0.0204(3) 0.0198(4) 0.0016(3) 0.0025(3) -0.0007(3)
P5 0.0175(3) 0.0223(3) 0.0192(4) 0.0016(3) 0.0033(2) 0.0019(3)
P7 0.0199(3) 0.0212(3) 0.0167(4) 0.0004(3) 0.0032(3) -0.0007(3)
Cl1 0.0331(4) 0.0417(4) 0.0280(4) 0.0124(3) -0.0025(3) 0.0053(3)
N1 0.0166(10) 0.0232(11) 0.0191(12) 0.0019(9) 0.0021(8) -0.0004(9)
C14 0.0192(13) 0.0247(14) 0.0230(14) -0.0007(11) 0.0056(10) -0.0022(11)
C43 0.0334(16) 0.0363(16) 0.0352(18) -0.0013(14) 0.0075(13) 0.0077(14)
C38 0.0241(13) 0.0210(13) 0.0262(15) -0.0024(11) 0.0100(11) -0.0024(11)
C19 0.0261(14) 0.0261(14) 0.0260(15) 0.0014(12) 0.0064(11) -0.0047(12)
C26 0.0200(13) 0.0240(13) 0.0230(14) -0.0009(11) 0.0068(10) 0.0016(11)
C2 0.0219(13) 0.0208(13) 0.0267(15) 0.0063(11) 0.0006(11) -0.0015(11)
C35 0.0334(17) 0.0388(18) 0.063(2) 0.0031(17) 0.0090(16) -0.0140(15)
C33 0.0348(16) 0.0316(15) 0.0282(16) 0.0010(13) 0.0016(12) -0.0066(13)
C4 0.0171(12) 0.0273(14) 0.0204(14) 0.0019(11) 0.0001(10) 0.0005(11)
C20 0.0284(14) 0.0228(13) 0.0220(14) 0.0000(11) 0.0108(11) -0.0012(12)
C21 0.0308(15) 0.0348(16) 0.0256(16) -0.0032(13) 0.0120(12) -0.0024(13)
C32 0.0215(13) 0.0212(13) 0.0226(14) -0.0029(11) 0.0055(10) 0.0006(11)
C22 0.0450(18) 0.0377(17) 0.0284(17) -0.0086(13) 0.0131(13) -0.0144(15)
C8 0.0178(12) 0.0264(14) 0.0186(13) -0.0002(11) 0.0002(10) -0.0019(11)
C12 0.0313(16) 0.0410(17) 0.0328(17) 0.0038(14) 0.0103(13) -0.0119(14)
C9 0.0200(13) 0.0298(15) 0.0286(16) 0.0002(12) 0.0029(11) -0.0053(12)
C31 0.0204(14) 0.0297(15) 0.0320(17) 0.0041(13) 0.0033(11) 0.0045(12)
C30 0.0332(16) 0.0298(15) 0.0300(17) 0.0075(12) 0.0067(12) -0.0005(13)
C16 0.0450(19) 0.049(2) 0.043(2) -0.0102(17) -0.0174(16) -0.0007(17)
C42 0.0359(18) 0.047(2) 0.059(2) -0.0005(17) 0.0122(16) 0.0166(16)
C37 0.0294(16) 0.0382(17) 0.0374(18) 0.0114(14) 0.0015(13) -0.0045(14)
C6 0.0236(13) 0.0248(14) 0.0187(14) 0.0011(11) 0.0047(10) -0.0006(12)
C15 0.0342(16) 0.0326(16) 0.0404(19) -0.0033(14) -0.0062(14) 0.0048(14)
C10 0.0227(14) 0.0365(17) 0.0384(18) -0.0064(14) 0.0054(12) 0.0028(13)
C17 0.0416(18) 0.0350(17) 0.047(2) -0.0154(15) 0.0032(15) -0.0092(15)
C23 0.083(3) 0.0247(16) 0.0345(19) -0.0062(14) 0.0249(18) -0.0079(17)
C18 0.0318(16) 0.0258(15) 0.0438(19) -0.0011(13) 0.0124(13) -0.0049(13)
C29 0.0285(15) 0.0334(15) 0.0302(17) -0.0015(13) 0.0111(12) -0.0093(13)
C11 0.0219(14) 0.055(2) 0.0297(17) -0.0062(14) 0.0086(12) -0.0038(14)
C39 0.0374(17) 0.0305(15) 0.0332(17) -0.0023(13) 0.0129(13) -0.0012(13)
C25 0.0429(18) 0.0348(16) 0.0313(17) 0.0012(13) 0.0040(13) 0.0147(15)
C28 0.0193(14) 0.0496(18) 0.0290(17) 0.0020(14) 0.0026(11) -0.0040(14)
C13 0.0292(15) 0.0269(15) 0.0352(17) 0.0010(13) 0.0086(12) -0.0031(13)
C27 0.0257(14) 0.0390(17) 0.0250(16) 0.0086(13) 0.0043(11) 0.0032(13)
C36 0.047(2) 0.051(2) 0.053(2) 0.0243(18) 0.0077(17) -0.0117(17)
C41 0.0455(19) 0.0362(18) 0.066(3) -0.0086(17) 0.0345(18) 0.0049(16)
C24 0.079(3) 0.0294(17) 0.041(2) 0.0014(15) 0.0149(18) 0.0201(18)
C34 0.0288(16) 0.0420(18) 0.046(2) -0.0043(15) -0.0005(14) -0.0088(14)
C40 0.055(2) 0.0376(17) 0.0359(19) -0.0064(15) 0.0274(15) -0.0056(16)

loop_
_atom_type_symbol
_atom_type_description
_atom_type_scat_dispersion_real
_atom_type_scat_dispersion_imag
_atom_type_scat_source
C C 0.0033 0.0016 'International Tables Vol C Tables 4.2.6.8 and 6.1.1.4'
H H 0.0000 0.0000 'International Tables Vol C Tables 4.2.6.8 and 6.1.1.4'
Cl Cl 0.1484 0.1585 'International Tables Vol C Tables 4.2.6.8 and 6.1.1.4'
Co Co 0.3494 0.9721 'International Tables Vol C Tables 4.2.6.8 and 6.1.1.4'
N N 0.0061 0.0033 'International Tables Vol C Tables 4.2.6.8 and 6.1.1.4'
P P 0.1023 0.0942 'International Tables Vol C Tables 4.2.6.8 and 6.1.1.4'

loop_
_exptl_crystal_face_index_h
_exptl_crystal_face_index_k
_exptl_crystal_face_index_l
_exptl_crystal_face_perp_dist
0 3 -4 0.0407
0 -3 4 0.0277
0 -1 -1 0.0672
0 4 5 0.0714
-5 1 2 0.2216
13 -2 8 0.1806
-6 2 -19 0.1209
-12 -14 -4 0.1986
3 18 16 0.0801
0 28 -4 0.0822
3 -27 -6 0.0824

loop_
_geom_angle_atom_site_label_1
_geom_angle_atom_site_label_2
_geom_angle_atom_site_label_3
_geom_angle
P5 Co1 P3 92.00(3)
P7 Co1 P3 94.63(3)
P7 Co1 P5 90.00(3)
Cl1 Co1 P3 124.62(3)
Cl1 Co1 P5 121.18(3)
Cl1 Co1 P7 124.99(3)
C14 P3 Co1 117.90(9)
C14 P3 C2 104.05(11)
C14 P3 C8 100.92(11)
C2 P3 Co1 107.48(8)
C8 P3 Co1 122.86(9)
C8 P3 C2 101.05(12)
C26 P5 Co1 119.59(8)
C26 P5 C4 103.63(11)
C26 P5 C20 102.36(12)
C4 P5 Co1 108.58(8)
C20 P5 Co1 117.15(9)
C20 P5 C4 103.70(12)
C38 P7 Co1 121.04(9)
C38 P7 C32 98.95(11)
C38 P7 C6 104.25(12)
C32 P7 Co1 116.98(9)
C32 P7 C6 105.40(12)
C6 P7 Co1 108.54(8)
C2 N1 C4 114.5(2)
C2 N1 C6 115.51(19)
C4 N1 C6 114.9(2)
C19 C14 P3 124.9(2)
C19 C14 C15 117.9(2)
C15 C14 P3 117.1(2)
C42 C43 C38 119.6(3)
C43 C38 P7 117.8(2)
C39 C38 P7 122.9(2)
C39 C38 C43 119.4(2)
C18 C19 C14 121.2(3)
C31 C26 P5 117.71(19)
C31 C26 C27 118.4(2)
C27 C26 P5 123.9(2)
N1 C2 P3 115.54(17)
C34 C35 C36 119.7(3)
C32 C33 C34 119.9(3)
N1 C4 P5 114.31(16)
C21 C20 P5 117.5(2)
C25 C20 P5 124.1(2)
C25 C20 C21 118.4(3)
C22 C21 C20 120.7(3)
C33 C32 P7 125.1(2)
C37 C32 P7 115.9(2)
C37 C32 C33 118.9(2)
C23 C22 C21 120.2(3)
C9 C8 P3 119.5(2)
C9 C8 C13 118.7(2)
C13 C8 P3 121.9(2)
C11 C12 C13 120.0(3)
C8 C9 C10 121.0(3)
C30 C31 C26 121.2(2)
C31 C30 C29 119.8(3)
C17 C16 C15 120.1(3)
C41 C42 C43 120.5(3)
C36 C37 C32 120.8(3)
N1 C6 P7 113.63(17)
C16 C15 C14 120.7(3)
C11 C10 C9 119.9(3)
C18 C17 C16 120.1(3)
C22 C23 C24 119.9(3)
C17 C18 C19 119.9(3)
C28 C29 C30 119.6(2)
C10 C11 C12 119.8(3)
C38 C39 C40 120.4(3)
C24 C25 C20 120.6(3)
C29 C28 C27 120.7(3)
C8 C13 C12 120.6(3)
C28 C27 C26 120.4(3)
C35 C36 C37 120.0(3)
C40 C41 C42 120.1(3)
C23 C24 C25 120.2(3)
C35 C34 C33 120.6(3)
C41 C40 C39 120.0(3)

loop_
_geom_bond_atom_site_label_1
_geom_bond_atom_site_label_2
_geom_bond_distance
Co1 P3 2.2422(7)
Co1 P5 2.2401(7)
Co1 P7 2.2326(7)
Co1 Cl1 2.2203(7)
P3 C14 1.834(3)
P3 C2 1.889(2)
P3 C8 1.847(3)
P5 C26 1.832(3)
P5 C4 1.880(2)
P5 C20 1.839(3)
P7 C38 1.831(3)
P7 C32 1.836(3)
P7 C6 1.867(3)
N1 C2 1.456(3)
N1 C4 1.464(3)
N1 C6 1.468(3)
C14 C19 1.393(3)
C14 C15 1.394(4)
C43 C38 1.388(4)
C43 C42 1.387(4)
C38 C39 1.381(4)
C19 C18 1.380(4)
C26 C31 1.389(4)
C26 C27 1.395(4)
C35 C36 1.378(5)
C35 C34 1.372(4)
C33 C32 1.388(4)
C33 C34 1.389(4)
C20 C21 1.394(4)
C20 C25 1.392(4)
C21 C22 1.384(4)
C32 C37 1.383(4)
C22 C23 1.375(4)
C8 C9 1.379(4)
C8 C13 1.387(4)
C12 C11 1.383(4)
C12 C13 1.394(4)
C9 C10 1.397(4)
C31 C30 1.380(4)
C30 C29 1.389(4)
C16 C15 1.385(4)
C16 C17 1.379(4)
C42 C41 1.372(5)
C37 C36 1.381(4)
C10 C11 1.376(4)
C17 C18 1.372(4)
C23 C24 1.383(5)
C29 C28 1.375(4)
C39 C40 1.386(4)
C25 C24 1.384(4)
C28 C27 1.384(4)
C41 C40 1.367(4)

loop_
_exptl_oxdiff_crystal_face_indexfrac_h
_exptl_oxdiff_crystal_face_indexfrac_k
_exptl_oxdiff_crystal_face_indexfrac_l
_exptl_oxdiff_crystal_face_x
_exptl_oxdiff_crystal_face_y
_exptl_oxdiff_crystal_face_z
-0.0010 2.9938 -3.9998 -0.0126 0.2006 0.0126
0.0010 -2.9938 3.9998 0.0126 -0.2006 -0.0126
0.0009 -1.0010 -0.9997 -0.0528 0.0146 0.0081
-0.0039 4.0052 4.9987 0.2357 -0.0935 -0.0379
-5.0012 0.9984 2.0028 0.0907 -0.0188 0.3375
12.9994 -1.9788 7.9905 0.1039 -0.4001 -0.9490
-5.9966 1.9699 -18.9934 -0.3916 0.7412 0.5160
-11.9899 -14.0099 -3.9898 -0.4629 -0.0703 0.9032
2.9843 18.0172 15.9934 0.8939 -0.2122 -0.3465
-0.0173 27.9854 -4.0028 0.6968 0.7076 -0.0585
3.0192 -26.9965 -5.9977 -0.9209 -0.3566 -0.1019
